data_4519462
loop_
_publ_author_name
'Abdel Rahman Al Ahmad'
'Thierry Maris'
'Christian Pellerin'
'James D. Wuest'

_publ_section_title
;
 Adding a Pinch of Salt: Using Ionic Mixed-Crystal Seeds to Search for New
 Solid Forms
;
_journal_name_full 'Crystal Growth & Design'
_journal_page_first 7472
_journal_page_last 7481
_journal_paper_doi 10.1021/acs.cgd.3c00884
_journal_volume 23
_journal_year 2023
_chemical_formula_moiety 'C12 H14 N2, 0.362(I), 1.638(Br)'
_chemical_formula_sum 'C12 H14 Br1.64 I0.36 N2'
_chemical_formula_weight 362.99
_chemical_name_common 'Paraquat Iodide Bromide 0.36:1.64'
_chemical_name_systematic
;
1,1'-dimethyl-4,4'-bipyridin-1-ium iodide bromide
;
_space_group_crystal_system monoclinic
_space_group_IT_number 14
_space_group_name_Hall '-P 2ybc'
_space_group_name_H-M_alt 'P 1 21/c 1'
_atom_sites_solution_hydrogens geom
_atom_sites_solution_primary dual
_cell_angle_alpha 90
_cell_angle_beta 96.045(3)
_cell_angle_gamma 90
_cell_formula_units_Z 2
_cell_length_a 5.9498(4)
_cell_length_b 8.0945(6)
_cell_length_c 13.5611(10)
_cell_measurement_reflns_used 4663
_cell_measurement_temperature 150
_cell_measurement_theta_max 54.840
_cell_measurement_theta_min 2.852
_cell_volume 649.48(8)
_computing_cell_refinement
;
SAINT (2020) V8.40B; Integration Software for Single Crystal Data.
Bruker AXS Inc., Madison, WI 53719-1173.
;
_computing_data_collection
;
APEX 3 (2019) Bruker AXS Inc., Madison, WI 53719-1173.
;
_computing_data_reduction
;
SAINT (2020) V8.40B; Integration Software for Single Crystal Data.
Bruker AXS Inc., Madison, WI 53719-1173.
;
_computing_molecular_graphics 'Olex2 1.5 (Dolomanov et al., 2009)'
_computing_publication_material 'Olex2 1.5 (Dolomanov et al., 2009)'
_computing_structure_refinement 'XL  (Sheldrick, 2008)'
_computing_structure_solution 'SHELXT 2018/2 (Sheldrick, 2018)'
_diffrn_ambient_temperature 150
_diffrn_detector 'CMOS Area detector'
_diffrn_detector_area_resol_mean 10.42
_diffrn_detector_type 'Bruker CMOS Photon III '
_diffrn_measured_fraction_theta_full 0.985
_diffrn_measured_fraction_theta_max 0.977
_diffrn_measurement_device 'k-geometry diffractometer'
_diffrn_measurement_device_type 'Bruker Venture Metaljet'
_diffrn_measurement_method '\w and \f scans'
_diffrn_radiation_collimation 'Focusing mirrors'
_diffrn_radiation_monochromator 'Helios MX Mirror Optics'
_diffrn_radiation_probe x-ray
_diffrn_radiation_type 'Ga K\a'
_diffrn_radiation_wavelength 1.34139
_diffrn_reflns_av_R_equivalents 0.0332
_diffrn_reflns_av_unetI/netI 0.0258
_diffrn_reflns_Laue_measured_fraction_full 0.985
_diffrn_reflns_Laue_measured_fraction_max 0.977
_diffrn_reflns_limit_h_max 7
_diffrn_reflns_limit_h_min -7
_diffrn_reflns_limit_k_max 9
_diffrn_reflns_limit_k_min -9
_diffrn_reflns_limit_l_max 16
_diffrn_reflns_limit_l_min -15
_diffrn_reflns_number 5522
_diffrn_reflns_point_group_measured_fraction_full 0.985
_diffrn_reflns_point_group_measured_fraction_max 0.977
_diffrn_reflns_theta_full 53.594
_diffrn_reflns_theta_max 54.822
_diffrn_reflns_theta_min 5.546
_diffrn_source 'Metal Jet'
_diffrn_source_current 2.85
_diffrn_source_power 0.198759
_diffrn_source_target Ga
_diffrn_source_type 'Gallium Liquid Metal Jet Source'
_diffrn_source_voltage 69.74
_exptl_absorpt_coefficient_mu 8.870
_exptl_absorpt_correction_T_max 0.1123
_exptl_absorpt_correction_T_min 0.0336
_exptl_absorpt_correction_type multi-scan
_exptl_absorpt_process_details
;
SADABS-2016/2 (Bruker,2016/2) was used for absorption correction.
wR2(int) was 0.0974 before and 0.0572 after correction.
The Ratio of minimum to maximum transmission is 0.2992.
The \l/2 correction factor is Not present.
;
_exptl_crystal_colour 'clear light orange'
_exptl_crystal_colour_lustre clear
_exptl_crystal_colour_modifier light
_exptl_crystal_colour_primary orange
_exptl_crystal_density_diffrn 1.856
_exptl_crystal_description Fragment
_exptl_crystal_F_000 353
_exptl_crystal_size_max 0.17
_exptl_crystal_size_mid 0.15
_exptl_crystal_size_min 0.12
_refine_diff_density_max 0.389
_refine_diff_density_min -0.269
_refine_diff_density_rms 0.061
_refine_ls_extinction_coef .
_refine_ls_extinction_method none
_refine_ls_goodness_of_fit_ref 1.091
_refine_ls_hydrogen_treatment constr
_refine_ls_matrix_type full
_refine_ls_number_parameters 78
_refine_ls_number_reflns 1206
_refine_ls_number_restraints 0
_refine_ls_restrained_S_all 1.091
_refine_ls_R_factor_all 0.0255
_refine_ls_R_factor_gt 0.0232
_refine_ls_shift/su_max 0.000
_refine_ls_shift/su_mean 0.000
_refine_ls_structure_factor_coef Fsqd
_refine_ls_weighting_details 'w=1/[\s^2^(Fo^2^)+(0.0221P)^2^+0.5465P] where P=(Fo^2^+2Fc^2^)/3'
_refine_ls_weighting_scheme calc
_refine_ls_wR_factor_gt 0.0596
_refine_ls_wR_factor_ref 0.0610
_reflns_Friedel_coverage 0.000
_reflns_Friedel_fraction_full .
_reflns_Friedel_fraction_max .
_reflns_number_gt 1107
_reflns_number_total 1206
_reflns_threshold_expression 'I > 2\s(I)'
_cod_data_source_file S17_Pq-Br_1_64_I_0_36_P21_c.cif
_cod_data_source_block jw25421
_cod_database_code 4519462

loop_
_space_group_symop_id
_space_group_symop_operation_xyz
1 'x, y, z'
2 '-x, y+1/2, -z+1/2'
3 '-x, -y, -z'
4 'x, -y-1/2, z-1/2'

loop_
_atom_site_label
_atom_site_type_symbol
_atom_site_fract_x
_atom_site_fract_y
_atom_site_fract_z
_atom_site_U_iso_or_equiv
_atom_site_adp_type
_atom_site_occupancy
_atom_site_site_symmetry_order
_atom_site_calc_flag
_atom_site_refinement_flags_posn
_atom_site_refinement_flags_adp
_atom_site_refinement_flags_occupancy
_atom_site_disorder_assembly
_atom_site_disorder_group
Br1 Br 0.8267(8) 0.5865(5) 0.3262(3) 0.0453(3) Uani 0.819(7) 1 d . . P A 1
I1 I 0.822(2) 0.5679(14) 0.3192(10) 0.0453(3) Uani 0.181(7) 1 d . . P A 2
C1 C 0.6372(5) 0.1796(4) 0.3622(2) 0.0479(7) Uani 1 1 d . . . . .
H1 H 0.591330 0.203360 0.294463 0.058 Uiso 1 1 calc R U . . .
N1 N 0.5195(4) 0.2420(3) 0.43254(18) 0.0430(6) Uani 1 1 d . . . . .
C2 C 0.8230(5) 0.0817(3) 0.3867(2) 0.0471(7) Uani 1 1 d . . . . .
H2 H 0.900741 0.034798 0.335751 0.057 Uiso 1 1 calc R U . . .
C3 C 0.8984(5) 0.0507(3) 0.4856(2) 0.0409(6) Uani 1 1 d . . . . .
C4 C 0.7720(5) 0.1186(4) 0.5573(2) 0.0454(7) Uani 1 1 d . . . . .
H4 H 0.816544 0.100003 0.625754 0.054 Uiso 1 1 calc R U . . .
C5 C 0.5841(5) 0.2118(3) 0.5286(2) 0.0458(7) Uani 1 1 d . . . . .
H5 H 0.498037 0.255811 0.577613 0.055 Uiso 1 1 calc R U . . .
C6 C 0.3209(5) 0.3489(4) 0.4025(2) 0.0494(7) Uani 1 1 d . . . . .
H6A H 0.372263 0.453523 0.376281 0.074 Uiso 1 1 calc R U . . .
H6B H 0.239282 0.370802 0.460259 0.074 Uiso 1 1 calc R U . . .
H6C H 0.220285 0.292780 0.351267 0.074 Uiso 1 1 calc R U . . .

loop_
_atom_site_aniso_label
_atom_site_aniso_U_11
_atom_site_aniso_U_22
_atom_site_aniso_U_33
_atom_site_aniso_U_23
_atom_site_aniso_U_13
_atom_site_aniso_U_12
Br1 0.0420(3) 0.0469(9) 0.0482(7) -0.0031(5) 0.0111(4) 0.0007(6)
I1 0.0420(3) 0.0469(9) 0.0482(7) -0.0031(5) 0.0111(4) 0.0007(6)
C1 0.0448(17) 0.0539(17) 0.0459(16) 0.0020(12) 0.0089(12) 0.0002(13)
N1 0.0374(12) 0.0407(12) 0.0514(13) 0.0005(10) 0.0067(10) -0.0027(10)
C2 0.0397(16) 0.0562(17) 0.0466(16) -0.0016(12) 0.0101(12) 0.0001(12)
C3 0.0383(15) 0.0401(14) 0.0449(15) -0.0020(11) 0.0078(12) -0.0074(11)
C4 0.0454(16) 0.0476(15) 0.0432(15) -0.0030(12) 0.0057(12) 0.0010(12)
C5 0.0433(16) 0.0450(15) 0.0499(16) -0.0041(12) 0.0089(12) 0.0008(12)
C6 0.0418(16) 0.0499(16) 0.0566(18) 0.0020(13) 0.0054(13) 0.0035(13)

loop_
_atom_type_symbol
_atom_type_description
_atom_type_scat_dispersion_real
_atom_type_scat_dispersion_imag
_atom_type_scat_source
C C 0.0137 0.0067 'International Tables Vol C Tables 4.2.6.8 and 6.1.1.4'
H H 0.0000 0.0000 'International Tables Vol C Tables 4.2.6.8 and 6.1.1.4'
Br Br -0.9338 1.0006 'International Tables Vol C Tables 4.2.6.8 and 6.1.1.4'
I I 0.0030 5.4350 'International Tables Vol C Tables 4.2.6.8 and 6.1.1.4'
N N 0.0241 0.0134 'International Tables Vol C Tables 4.2.6.8 and 6.1.1.4'

loop_
_geom_angle_atom_site_label_1
_geom_angle_atom_site_label_2
_geom_angle_atom_site_label_3
_geom_angle
_geom_angle_site_symmetry_1
_geom_angle_site_symmetry_3
N1 C1 H1 119.6 . .
N1 C1 C2 120.9(3) . .
C2 C1 H1 119.6 . .
C1 N1 C5 120.3(3) . .
C1 N1 C6 119.0(2) . .
C5 N1 C6 120.7(2) . .
C1 C2 H2 119.8 . .
C1 C2 C3 120.5(3) . .
C3 C2 H2 119.8 . .
C2 C3 C3 121.7(3) . 3_756
C2 C3 C4 117.1(3) . .
C4 C3 C3 121.2(3) . 3_756
C3 C4 H4 120.0 . .
C5 C4 C3 120.0(3) . .
C5 C4 H4 120.0 . .
N1 C5 C4 121.2(3) . .
N1 C5 H5 119.4 . .
C4 C5 H5 119.4 . .
N1 C6 H6A 109.5 . .
N1 C6 H6B 109.5 . .
N1 C6 H6C 109.5 . .
H6A C6 H6B 109.5 . .
H6A C6 H6C 109.5 . .
H6B C6 H6C 109.5 . .

loop_
_geom_bond_atom_site_label_1
_geom_bond_atom_site_label_2
_geom_bond_distance
_geom_bond_site_symmetry_2
C1 H1 0.9500 .
C1 N1 1.340(4) .
C1 C2 1.372(4) .
N1 C5 1.341(4) .
N1 C6 1.486(4) .
C2 H2 0.9500 .
C2 C3 1.392(4) .
C3 C3 1.479(6) 3_756
C3 C4 1.403(4) .
C4 H4 0.9500 .
C4 C5 1.371(4) .
C5 H5 0.9500 .
C6 H6A 0.9800 .
C6 H6B 0.9800 .
C6 H6C 0.9800 .

loop_
_geom_hbond_atom_site_label_D
_geom_hbond_atom_site_label_H
_geom_hbond_atom_site_label_A
_geom_hbond_distance_DH
_geom_hbond_distance_HA
_geom_hbond_distance_DA
_geom_hbond_angle_DHA
_geom_hbond_site_symmetry_A
_geom_hbond_publ_flag
C6 H6A Br1 0.98 3.05 3.806(6) 134.7 . yes
C6 H6A I1 0.98 3.01 3.745(14) 132.7 . yes

loop_
_geom_torsion_atom_site_label_1
_geom_torsion_atom_site_label_2
_geom_torsion_atom_site_label_3
_geom_torsion_atom_site_label_4
_geom_torsion
_geom_torsion_site_symmetry_1
_geom_torsion_site_symmetry_2
_geom_torsion_site_symmetry_3
_geom_torsion_site_symmetry_4
C1 N1 C5 C4 0.7(4) . . . .
C1 C2 C3 C3 -178.4(3) . . . 3_756
C1 C2 C3 C4 2.2(4) . . . .
N1 C1 C2 C3 -2.6(4) . . . .
C2 C1 N1 C5 1.1(4) . . . .
C2 C1 N1 C6 179.3(3) . . . .
C2 C3 C4 C5 -0.4(4) . . . .
C3 C3 C4 C5 -179.8(3) 3_756 . . .
C3 C4 C5 N1 -1.0(4) . . . .
C6 N1 C5 C4 -177.5(3) . . . .

_cod_database_fobs_code 4519462
